data_7048643
loop_
_publ_author_name
'Pan, Yu'
'Li, Wenqiang'
'Wei, Ning-Ning'
'So, Yat-Ming'
'Li, Yang'
'Jiang, Kang'
'He, Gaohong'

_publ_section_title
;
 Anilido-oxazoline-ligated rare-earth metal complexes: synthesis,
 characterization and highly cis-1,4-selective polymerization of isoprene.
;
_journal_issue 11
_journal_name_full 'Dalton transactions (Cambridge, England : 2003)'
_journal_page_first 3583
_journal_page_last 3592
_journal_paper_doi 10.1039/c8dt04647f
_journal_volume 48
_journal_year 2019
_chemical_formula_sum 'C31 H51 N2 O2 Si2 Y'
_chemical_formula_weight 628.82
_space_group_crystal_system monoclinic
_space_group_IT_number 14
_space_group_name_Hall '-P 2ybc'
_space_group_name_H-M_alt 'P 1 21/c 1'
_symmetry_space_group_name_Hall '-P 2ybc'
_symmetry_space_group_name_H-M 'P 1 21/c 1'
_atom_sites_solution_hydrogens geom
_audit_creation_method SHELXL-2016/6
_audit_update_record
;
2018-11-21 deposited with the CCDC.
2019-01-15 downloaded from the CCDC.
;
_cell_angle_alpha 90
_cell_angle_beta 99.9220(10)
_cell_angle_gamma 90
_cell_formula_units_Z 4
_cell_length_a 17.8753(5)
_cell_length_b 9.5470(2)
_cell_length_c 20.6698(5)
_cell_measurement_reflns_used 9914
_cell_measurement_temperature 293(2)
_cell_measurement_theta_max 26.10
_cell_measurement_theta_min 3.15
_cell_volume 3474.66(15)
_computing_cell_refinement 'Bruker SAINT'
_computing_data_collection 'Bruker D8 QUEST'
_computing_data_reduction 'Bruker SAINT'
_computing_molecular_graphics 'Bruker SHELXTL'
_computing_publication_material 'Bruker SHELXTL'
_computing_structure_refinement 'SHELXL-2016/6 (Sheldrick, 2016)'
_computing_structure_solution 'SHELXS-97 (Sheldrick 2008)'
_diffrn_ambient_temperature 293(2)
_diffrn_measured_fraction_theta_full 0.998
_diffrn_measured_fraction_theta_max 0.990
_diffrn_measurement_device_type 'Bruker D8 QUEST'
_diffrn_measurement_method '\f and \w scans'
_diffrn_radiation_type MoK\a
_diffrn_radiation_wavelength 0.71073
_diffrn_reflns_av_R_equivalents 0.0510
_diffrn_reflns_av_unetI/netI 0.0496
_diffrn_reflns_Laue_measured_fraction_full 0.998
_diffrn_reflns_Laue_measured_fraction_max 0.990
_diffrn_reflns_limit_h_max 21
_diffrn_reflns_limit_h_min -22
_diffrn_reflns_limit_k_max 11
_diffrn_reflns_limit_k_min -11
_diffrn_reflns_limit_l_max 25
_diffrn_reflns_limit_l_min -25
_diffrn_reflns_number 28477
_diffrn_reflns_point_group_measured_fraction_full 0.998
_diffrn_reflns_point_group_measured_fraction_max 0.990
_diffrn_reflns_theta_full 25.242
_diffrn_reflns_theta_max 26.174
_diffrn_reflns_theta_min 2.700
_diffrn_source 'fine-focus sealed tube'
_exptl_absorpt_coefficient_mu 1.774
_exptl_absorpt_correction_T_max 0.805
_exptl_absorpt_correction_T_min 0.673
_exptl_absorpt_correction_type multi-scans
_exptl_absorpt_process_details 'SADABS, Sheldrick, 1996'
_exptl_crystal_colour colorless
_exptl_crystal_density_diffrn 1.202
_exptl_crystal_density_method 'not measured'
_exptl_crystal_description block
_exptl_crystal_F_000 1336
_exptl_crystal_size_max 0.27
_exptl_crystal_size_mid 0.19
_exptl_crystal_size_min 0.12
_refine_diff_density_max 1.316
_refine_diff_density_min -3.558
_refine_diff_density_rms 0.117
_refine_ls_extinction_method none
_refine_ls_goodness_of_fit_ref 1.035
_refine_ls_hydrogen_treatment constr
_refine_ls_matrix_type full
_refine_ls_number_parameters 343
_refine_ls_number_reflns 6880
_refine_ls_number_restraints 2976
_refine_ls_restrained_S_all 0.927
_refine_ls_R_factor_all 0.0874
_refine_ls_R_factor_gt 0.0640
_refine_ls_shift/su_max 0.010
_refine_ls_shift/su_mean 0.000
_refine_ls_structure_factor_coef Fsqd
_refine_ls_weighting_details 'w=1/[\s^2^(Fo^2^)+(0.0938P)^2^+12.7140P] where P=(Fo^2^+2Fc^2^)/3'
_refine_ls_weighting_scheme calc
_refine_ls_wR_factor_gt 0.1642
_refine_ls_wR_factor_ref 0.1803
_reflns_Friedel_coverage 0.000
_reflns_number_gt 5282
_reflns_number_total 6880
_reflns_threshold_expression 'I > 2\s(I)'
_cod_data_source_file c8dt04647f2.cif
_cod_data_source_block Y-MePh-2Me
_cod_depositor_comments 'Adding full bibliography for 7048642--7048645.cif.'
_cod_database_code 7048643
_shelx_shelxl_version_number 2016/6
_shelx_space_group_comment
;
The symmetry employed for this shelxl refinement is uniquely defined
by the following loop, which should always be used as a source of
symmetry information in preference to the above space-group names.
They are only intended as comments.
;

loop_
_space_group_symop_operation_xyz
'x, y, z'
'-x, y+1/2, -z+1/2'
'-x, -y, -z'
'x, -y-1/2, z-1/2'

loop_
_atom_site_label
_atom_site_type_symbol
_atom_site_fract_x
_atom_site_fract_y
_atom_site_fract_z
_atom_site_U_iso_or_equiv
_atom_site_adp_type
_atom_site_occupancy
_atom_site_site_symmetry_order
_atom_site_calc_flag
_atom_site_refinement_flags_posn
_atom_site_refinement_flags_adp
Y Y 0.25535(2) 0.41400(4) 0.11671(2) 0.01818(15) Uani 1 1 d . U
Si1 Si 0.05926(8) 0.54777(15) 0.14181(7) 0.0258(3) Uani 1 1 d . U
Si2 Si 0.40604(10) 0.50177(17) 0.26470(8) 0.0379(4) Uani 1 1 d . U
O1 O 0.1285(2) -0.0017(3) 0.11489(16) 0.0272(8) Uani 1 1 d . U
O2 O 0.2940(2) 0.6317(3) 0.07735(18) 0.0258(8) Uani 1 1 d . U
N2 N 0.2444(2) 0.3032(4) 0.01590(18) 0.0190(8) Uani 1 1 d . U
N1 N 0.2046(2) 0.1867(4) 0.13475(18) 0.0191(8) Uani 1 1 d . U
C5 C 0.1525(3) 0.1144(5) 0.0201(2) 0.0247(8) Uani 1 1 d . U
C7 C 0.1634(3) 0.1086(5) 0.0911(2) 0.0239(8) Uani 1 1 d . U
C12 C 0.2949(3) 0.3669(5) -0.0225(2) 0.0242(8) Uani 1 1 d . U
C28 C 0.1632(3) 0.5421(5) 0.1645(3) 0.0279(8) Uani 1 1 d . U
H28A H 0.1725 0.5152 0.2105 0.033 Uiso 1 1 calc R U
H28B H 0.1791 0.6391 0.1636 0.033 Uiso 1 1 calc R U
C13 C 0.2691(3) 0.4775(5) -0.0665(2) 0.0270(8) Uani 1 1 d . U
C8 C 0.1411(3) 0.0157(6) 0.1851(3) 0.0313(9) Uani 1 1 d . U
H8A H 0.1521 -0.0736 0.2072 0.038 Uiso 1 1 calc R U
H8B H 0.0970 0.0569 0.1993 0.038 Uiso 1 1 calc R U
C17 C 0.3704(3) 0.3245(5) -0.0139(3) 0.0281(8) Uani 1 1 d . U
C20 C 0.2461(3) 0.7522(6) 0.0571(3) 0.0324(9) Uani 1 1 d . U
H20A H 0.2383 0.8068 0.0950 0.039 Uiso 1 1 calc R U
H20B H 0.1970 0.7227 0.0334 0.039 Uiso 1 1 calc R U
C14 C 0.3206(3) 0.5427(6) -0.0997(3) 0.0315(9) Uani 1 1 d . U
H14 H 0.3041 0.6153 -0.1287 0.038 Uiso 1 1 calc R U
C18 C 0.1871(3) 0.5208(6) -0.0782(3) 0.0342(11) Uani 1 1 d . U
H18A H 0.1598 0.4652 -0.0513 0.051 Uiso 1 1 calc R U
H18B H 0.1833 0.6179 -0.0672 0.051 Uiso 1 1 calc R U
H18C H 0.1657 0.5069 -0.1236 0.051 Uiso 1 1 calc R U
C4 C 0.1983(3) 0.1992(5) -0.0142(2) 0.0242(8) Uani 1 1 d . U
C21 C 0.2875(3) 0.8359(6) 0.0138(3) 0.0386(9) Uani 1 1 d . U
H21A H 0.2738 0.9342 0.0142 0.046 Uiso 1 1 calc R U
H21B H 0.2773 0.8016 -0.0310 0.046 Uiso 1 1 calc R U
C30 C 0.0305(3) 0.6510(6) 0.0644(3) 0.0369(11) Uani 1 1 d . U
H30A H -0.0239 0.6530 0.0532 0.055 Uiso 1 1 calc R U
H30B H 0.0495 0.7449 0.0709 0.055 Uiso 1 1 calc R U
H30C H 0.0512 0.6079 0.0294 0.055 Uiso 1 1 calc R U
C1 C 0.0960(3) -0.0039(6) -0.0810(3) 0.0338(9) Uani 1 1 d . U
H1 H 0.0604 -0.0655 -0.1035 0.041 Uiso 1 1 calc R U
C6 C 0.1008(3) 0.0172(5) -0.0148(3) 0.0288(8) Uani 1 1 d . U
H6 H 0.0693 -0.0338 0.0079 0.035 Uiso 1 1 calc R U
C2 C 0.1453(3) 0.0687(6) -0.1135(3) 0.0336(9) Uani 1 1 d . U
H2 H 0.1450 0.0506 -0.1578 0.040 Uiso 1 1 calc R U
C22 C 0.3700(3) 0.8134(6) 0.0445(3) 0.0391(9) Uani 1 1 d . U
H22A H 0.4029 0.8242 0.0122 0.047 Uiso 1 1 calc R U
H22B H 0.3856 0.8790 0.0801 0.047 Uiso 1 1 calc R U
C9 C 0.2093(3) 0.1136(5) 0.1995(2) 0.0278(8) Uani 1 1 d . U
C19 C 0.3990(3) 0.2020(6) 0.0292(3) 0.0358(11) Uani 1 1 d . U
H19A H 0.4522 0.1890 0.0290 0.054 Uiso 1 1 calc R U
H19B H 0.3912 0.2199 0.0732 0.054 Uiso 1 1 calc R U
H19C H 0.3718 0.1190 0.0128 0.054 Uiso 1 1 calc R U
C16 C 0.4206(3) 0.3925(5) -0.0487(3) 0.0317(9) Uani 1 1 d . U
H16 H 0.4710 0.3638 -0.0436 0.038 Uiso 1 1 calc R U
C23 C 0.3718(3) 0.6654(5) 0.0696(3) 0.0295(8) Uani 1 1 d . U
H23A H 0.3890 0.6019 0.0386 0.035 Uiso 1 1 calc R U
H23B H 0.4059 0.6579 0.1114 0.035 Uiso 1 1 calc R U
C24 C 0.3749(3) 0.3979(5) 0.1901(3) 0.0316(9) Uani 1 1 d . U
H24A H 0.3794 0.3008 0.2041 0.038 Uiso 1 1 calc R U
H24B H 0.4134 0.4122 0.1629 0.038 Uiso 1 1 calc R U
C10 C 0.2826(3) 0.0324(6) 0.2129(3) 0.0373(11) Uani 1 1 d . U
H10A H 0.2865 -0.0151 0.2543 0.056 Uiso 1 1 calc R U
H10B H 0.2834 -0.0351 0.1786 0.056 Uiso 1 1 calc R U
H10C H 0.3246 0.0956 0.2143 0.056 Uiso 1 1 calc R U
C29 C 0.0193(3) 0.3670(6) 0.1292(3) 0.0382(11) Uani 1 1 d . U
H29A H -0.0350 0.3722 0.1174 0.057 Uiso 1 1 calc R U
H29B H 0.0398 0.3217 0.0946 0.057 Uiso 1 1 calc R U
H29C H 0.0325 0.3142 0.1691 0.057 Uiso 1 1 calc R U
C15 C 0.3955(3) 0.5021(6) -0.0907(3) 0.0329(9) Uani 1 1 d . U
H15 H 0.4294 0.5484 -0.1128 0.039 Uiso 1 1 calc R U
C11 C 0.2028(3) 0.2135(6) 0.2548(3) 0.0341(11) Uani 1 1 d . U
H11A H 0.2062 0.1621 0.2951 0.051 Uiso 1 1 calc R U
H11B H 0.2433 0.2807 0.2588 0.051 Uiso 1 1 calc R U
H11C H 0.1549 0.2613 0.2457 0.051 Uiso 1 1 calc R U
C3 C 0.1942(3) 0.1661(5) -0.0822(3) 0.0293(8) Uani 1 1 d . U
H3 H 0.2262 0.2129 -0.1060 0.035 Uiso 1 1 calc R U
C31 C 0.0119(4) 0.6327(7) 0.2058(3) 0.0454(12) Uani 1 1 d . U
H31A H -0.0421 0.6328 0.1914 0.068 Uiso 1 1 calc R U
H31B H 0.0240 0.5815 0.2463 0.068 Uiso 1 1 calc R U
H31C H 0.0296 0.7274 0.2126 0.068 Uiso 1 1 calc R U
C26 C 0.3656(5) 0.6803(8) 0.2579(4) 0.0640(15) Uani 1 1 d . U
H26A H 0.3789 0.7260 0.2201 0.096 Uiso 1 1 calc R U
H26B H 0.3113 0.6748 0.2534 0.096 Uiso 1 1 calc R U
H26C H 0.3856 0.7327 0.2966 0.096 Uiso 1 1 calc R U
C25 C 0.5106(4) 0.5375(7) 0.2769(3) 0.0434(6) Uani 1 1 d . U
H25A H 0.5232 0.5773 0.2375 0.065 Uiso 1 1 calc R U
H25B H 0.5241 0.6020 0.3126 0.065 Uiso 1 1 calc R U
H25C H 0.5380 0.4515 0.2868 0.065 Uiso 1 1 calc R U
C27 C 0.3774(4) 0.4260(7) 0.3375(3) 0.0446(6) Uani 1 1 d . U
H27A H 0.3951 0.4843 0.3748 0.067 Uiso 1 1 calc R U
H27B H 0.3230 0.4196 0.3310 0.067 Uiso 1 1 calc R U
H27C H 0.3990 0.3341 0.3449 0.067 Uiso 1 1 calc R U

loop_
_atom_site_aniso_label
_atom_site_aniso_U_11
_atom_site_aniso_U_22
_atom_site_aniso_U_33
_atom_site_aniso_U_23
_atom_site_aniso_U_13
_atom_site_aniso_U_12
Y 0.0172(2) 0.0166(2) 0.0215(2) -0.00213(18) 0.00510(16) -0.00155(18)
Si1 0.0204(7) 0.0280(7) 0.0312(7) 0.0016(6) 0.0105(6) 0.0011(6)
Si2 0.0339(8) 0.0372(8) 0.0386(8) 0.0006(6) -0.0057(6) -0.0083(7)
O1 0.037(2) 0.0228(17) 0.0237(17) 0.0022(14) 0.0108(15) -0.0107(15)
O2 0.0238(19) 0.0178(16) 0.039(2) 0.0004(14) 0.0129(15) 0.0007(14)
N2 0.020(2) 0.0200(19) 0.0184(18) 0.0017(15) 0.0063(15) -0.0043(15)
N1 0.022(2) 0.0198(18) 0.0165(18) 0.0001(15) 0.0054(15) 0.0000(16)
C5 0.0262(17) 0.0228(16) 0.0261(16) 0.0010(14) 0.0077(14) -0.0028(14)
C7 0.0259(17) 0.0218(16) 0.0265(16) 0.0008(14) 0.0113(14) -0.0005(14)
C12 0.0284(17) 0.0223(16) 0.0240(16) -0.0040(14) 0.0103(14) -0.0037(15)
C28 0.0290(17) 0.0258(16) 0.0306(17) -0.0010(15) 0.0101(15) -0.0020(15)
C13 0.0303(17) 0.0244(16) 0.0271(16) -0.0007(15) 0.0073(15) -0.0041(15)
C8 0.0362(18) 0.0293(17) 0.0301(17) 0.0010(15) 0.0107(15) -0.0059(16)
C17 0.0304(17) 0.0257(16) 0.0301(17) -0.0014(15) 0.0105(15) -0.0019(15)
C20 0.0326(18) 0.0268(17) 0.0388(17) -0.0006(16) 0.0090(15) 0.0008(16)
C14 0.0361(18) 0.0279(16) 0.0313(17) 0.0023(15) 0.0081(15) -0.0047(16)
C18 0.035(2) 0.029(2) 0.036(2) 0.005(2) 0.000(2) -0.001(2)
C4 0.0271(17) 0.0217(16) 0.0249(16) 0.0007(14) 0.0071(14) -0.0013(15)
C21 0.0394(18) 0.0314(17) 0.0458(18) 0.0055(16) 0.0095(16) 0.0008(16)
C30 0.037(2) 0.034(2) 0.039(2) 0.004(2) 0.005(2) -0.002(2)
C1 0.0362(18) 0.0300(17) 0.0336(17) 0.0013(16) 0.0013(16) -0.0080(16)
C6 0.0292(17) 0.0255(16) 0.0318(17) 0.0019(15) 0.0057(15) -0.0044(15)
C2 0.0394(18) 0.0307(17) 0.0298(17) 0.0007(16) 0.0034(16) -0.0078(16)
C22 0.0382(18) 0.0318(17) 0.0480(18) 0.0052(16) 0.0098(16) -0.0043(16)
C9 0.0324(17) 0.0259(16) 0.0266(16) 0.0023(15) 0.0092(15) -0.0033(15)
C19 0.034(2) 0.032(2) 0.043(2) 0.004(2) 0.010(2) 0.006(2)
C16 0.0307(17) 0.0307(17) 0.0363(17) -0.0031(15) 0.0131(15) -0.0033(15)
C23 0.0297(17) 0.0264(16) 0.0339(17) 0.0010(15) 0.0093(15) -0.0041(15)
C24 0.0315(17) 0.0268(17) 0.0359(17) 0.0006(15) 0.0040(15) -0.0017(15)
C10 0.043(3) 0.035(2) 0.033(2) 0.007(2) 0.003(2) 0.002(2)
C29 0.033(2) 0.033(2) 0.047(2) 0.008(2) 0.003(2) -0.003(2)
C15 0.0350(18) 0.0313(17) 0.0348(17) 0.0002(15) 0.0129(15) -0.0073(16)
C11 0.046(3) 0.034(2) 0.025(2) -0.0019(19) 0.0119(19) -0.006(2)
C3 0.0346(17) 0.0268(16) 0.0277(16) 0.0014(15) 0.0084(15) -0.0060(15)
C31 0.037(3) 0.055(3) 0.047(3) -0.006(2) 0.013(2) 0.006(2)
C26 0.071(3) 0.054(3) 0.061(3) -0.014(3) -0.005(3) 0.007(3)
C25 0.0383(12) 0.0427(12) 0.0446(12) -0.0019(11) -0.0060(11) -0.0072(11)
C27 0.0418(12) 0.0438(12) 0.0436(12) 0.0008(11) -0.0057(11) -0.0100(11)

loop_
_atom_type_symbol
_atom_type_description
_atom_type_scat_dispersion_real
_atom_type_scat_dispersion_imag
_atom_type_scat_source
C C 0.0033 0.0016 'International Tables Vol C Tables 4.2.6.8 and 6.1.1.4'
H H 0.0000 0.0000 'International Tables Vol C Tables 4.2.6.8 and 6.1.1.4'
N N 0.0061 0.0033 'International Tables Vol C Tables 4.2.6.8 and 6.1.1.4'
O O 0.0106 0.0060 'International Tables Vol C Tables 4.2.6.8 and 6.1.1.4'
Si Si 0.0817 0.0704 'International Tables Vol C Tables 4.2.6.8 and 6.1.1.4'
Y Y -2.7962 3.5667 'International Tables Vol C Tables 4.2.6.8 and 6.1.1.4'

loop_
_geom_angle_atom_site_label_1
_geom_angle_atom_site_label_2
_geom_angle_atom_site_label_3
_geom_angle
N2 Y O2 94.35(12)
N2 Y C28 130.26(16)
O2 Y C28 87.49(14)
N2 Y C24 117.85(16)
O2 Y C24 89.57(16)
C28 Y C24 111.86(18)
N2 Y N1 75.61(12)
O2 Y N1 168.85(13)
C28 Y N1 95.27(15)
C24 Y N1 99.36(16)
C28 Si1 C29 110.7(3)
C28 Si1 C30 110.5(3)
C29 Si1 C30 108.9(3)
C28 Si1 C31 113.1(3)
C29 Si1 C31 106.9(3)
C30 Si1 C31 106.5(3)
C27 Si2 C24 113.0(3)
C27 Si2 C26 105.5(4)
C24 Si2 C26 112.1(3)
C27 Si2 C25 112.2(3)
C24 Si2 C25 111.2(3)
C26 Si2 C25 102.2(3)
C7 O1 C8 105.9(4)
C20 O2 C23 108.6(4)
C20 O2 Y 126.8(3)
C23 O2 Y 124.6(3)
C4 N2 C12 116.2(4)
C4 N2 Y 133.8(3)
C12 N2 Y 109.9(3)
C7 N1 C9 107.0(4)
C7 N1 Y 126.4(3)
C9 N1 Y 126.4(3)
C6 C5 C4 120.0(4)
C6 C5 C7 117.0(4)
C4 C5 C7 122.5(5)
N1 C7 O1 115.7(4)
N1 C7 C5 130.2(4)
O1 C7 C5 114.0(4)
C17 C12 C13 120.1(4)
C17 C12 N2 119.6(4)
C13 C12 N2 120.2(4)
Si1 C28 Y 130.3(3)
Si1 C28 H28A 104.7
Y C28 H28A 104.7
Si1 C28 H28B 104.7
Y C28 H28B 104.7
H28A C28 H28B 105.7
C14 C13 C12 118.8(5)
C14 C13 C18 120.6(5)
C12 C13 C18 120.6(4)
O1 C8 C9 104.4(4)
O1 C8 H8A 110.9
C9 C8 H8A 110.9
O1 C8 H8B 110.9
C9 C8 H8B 110.9
H8A C8 H8B 108.9
C12 C17 C16 119.5(5)
C12 C17 C19 121.7(5)
C16 C17 C19 118.8(5)
O2 C20 C21 105.5(4)
O2 C20 H20A 110.6
C21 C20 H20A 110.6
O2 C20 H20B 110.6
C21 C20 H20B 110.6
H20A C20 H20B 108.8
C15 C14 C13 121.3(5)
C15 C14 H14 119.4
C13 C14 H14 119.4
C13 C18 H18A 109.5
C13 C18 H18B 109.5
H18A C18 H18B 109.5
C13 C18 H18C 109.5
H18A C18 H18C 109.5
H18B C18 H18C 109.5
N2 C4 C5 122.6(4)
N2 C4 C3 122.2(4)
C5 C4 C3 115.2(4)
C20 C21 C22 102.8(5)
C20 C21 H21A 111.2
C22 C21 H21A 111.2
C20 C21 H21B 111.2
C22 C21 H21B 111.2
H21A C21 H21B 109.1
Si1 C30 H30A 109.5
Si1 C30 H30B 109.5
H30A C30 H30B 109.5
Si1 C30 H30C 109.5
H30A C30 H30C 109.5
H30B C30 H30C 109.5
C6 C1 C2 118.4(5)
C6 C1 H1 120.8
C2 C1 H1 120.8
C1 C6 C5 121.9(5)
C1 C6 H6 119.1
C5 C6 H6 119.1
C3 C2 C1 121.5(5)
C3 C2 H2 119.3
C1 C2 H2 119.3
C23 C22 C21 103.9(5)
C23 C22 H22A 111.0
C21 C22 H22A 111.0
C23 C22 H22B 111.0
C21 C22 H22B 111.0
H22A C22 H22B 109.0
N1 C9 C10 108.4(4)
N1 C9 C11 112.5(4)
C10 C9 C11 111.4(5)
N1 C9 C8 101.0(4)
C10 C9 C8 111.2(5)
C11 C9 C8 111.9(4)
C17 C19 H19A 109.5
C17 C19 H19B 109.5
H19A C19 H19B 109.5
C17 C19 H19C 109.5
H19A C19 H19C 109.5
H19B C19 H19C 109.5
C15 C16 C17 120.3(5)
C15 C16 H16 119.8
C17 C16 H16 119.8
O2 C23 C22 106.2(4)
O2 C23 H23A 110.5
C22 C23 H23A 110.5
O2 C23 H23B 110.5
C22 C23 H23B 110.5
H23A C23 H23B 108.7
Si2 C24 Y 127.1(3)
Si2 C24 H24A 105.5
Y C24 H24A 105.5
Si2 C24 H24B 105.5
Y C24 H24B 105.5
H24A C24 H24B 106.1
C9 C10 H10A 109.5
C9 C10 H10B 109.5
H10A C10 H10B 109.5
C9 C10 H10C 109.5
H10A C10 H10C 109.5
H10B C10 H10C 109.5
Si1 C29 H29A 109.5
Si1 C29 H29B 109.5
H29A C29 H29B 109.5
Si1 C29 H29C 109.5
H29A C29 H29C 109.5
H29B C29 H29C 109.5
C14 C15 C16 120.1(5)
C14 C15 H15 119.9
C16 C15 H15 119.9
C9 C11 H11A 109.5
C9 C11 H11B 109.5
H11A C11 H11B 109.5
C9 C11 H11C 109.5
H11A C11 H11C 109.5
H11B C11 H11C 109.5
C2 C3 C4 122.6(5)
C2 C3 H3 118.7
C4 C3 H3 118.7
Si1 C31 H31A 109.5
Si1 C31 H31B 109.5
H31A C31 H31B 109.5
Si1 C31 H31C 109.5
H31A C31 H31C 109.5
H31B C31 H31C 109.5
Si2 C26 H26A 109.5
Si2 C26 H26B 109.5
H26A C26 H26B 109.5
Si2 C26 H26C 109.5
H26A C26 H26C 109.5
H26B C26 H26C 109.5
Si2 C25 H25A 109.5
Si2 C25 H25B 109.5
H25A C25 H25B 109.5
Si2 C25 H25C 109.5
H25A C25 H25C 109.5
H25B C25 H25C 109.5
Si2 C27 H27A 109.5
Si2 C27 H27B 109.5
H27A C27 H27B 109.5
Si2 C27 H27C 109.5
H27A C27 H27C 109.5
H27B C27 H27C 109.5

loop_
_geom_bond_atom_site_label_1
_geom_bond_atom_site_label_2
_geom_bond_distance
Y N2 2.315(4)
Y O2 2.377(3)
Y C28 2.397(5)
Y C24 2.403(6)
Y N1 2.406(4)
Si1 C28 1.837(6)
Si1 C29 1.869(6)
Si1 C30 1.874(6)
Si1 C31 1.874(6)
Si2 C27 1.820(7)
Si2 C24 1.838(6)
Si2 C26 1.847(8)
Si2 C25 1.873(6)
O1 C7 1.359(6)
O1 C8 1.440(6)
O2 C20 1.453(6)
O2 C23 1.462(6)
N2 C4 1.368(6)
N2 C12 1.437(6)
N1 C7 1.298(6)
N1 C9 1.500(6)
C5 C6 1.415(7)
C5 C4 1.425(6)
C5 C7 1.447(7)
C12 C17 1.391(7)
C12 C13 1.417(7)
C28 H28A 0.9700
C28 H28B 0.9700
C13 C14 1.388(7)
C13 C18 1.502(8)
C8 C9 1.524(7)
C8 H8A 0.9700
C8 H8B 0.9700
C17 C16 1.403(7)
C17 C19 1.505(7)
C20 C21 1.489(7)
C20 H20A 0.9700
C20 H20B 0.9700
C14 C15 1.377(8)
C14 H14 0.9300
C18 H18A 0.9600
C18 H18B 0.9600
C18 H18C 0.9600
C4 C3 1.430(7)
C21 C22 1.516(8)
C21 H21A 0.9700
C21 H21B 0.9700
C30 H30A 0.9600
C30 H30B 0.9600
C30 H30C 0.9600
C1 C6 1.371(7)
C1 C2 1.383(8)
C1 H1 0.9300
C6 H6 0.9300
C2 C3 1.362(7)
C2 H2 0.9300
C22 C23 1.504(7)
C22 H22A 0.9700
C22 H22B 0.9700
C9 C10 1.507(8)
C9 C11 1.508(7)
C19 H19A 0.9600
C19 H19B 0.9600
C19 H19C 0.9600
C16 C15 1.383(8)
C16 H16 0.9300
C23 H23A 0.9700
C23 H23B 0.9700
C24 H24A 0.9700
C24 H24B 0.9700
C10 H10A 0.9600
C10 H10B 0.9600
C10 H10C 0.9600
C29 H29A 0.9600
C29 H29B 0.9600
C29 H29C 0.9600
C15 H15 0.9300
C11 H11A 0.9600
C11 H11B 0.9600
C11 H11C 0.9600
C3 H3 0.9300
C31 H31A 0.9600
C31 H31B 0.9600
C31 H31C 0.9600
C26 H26A 0.9600
C26 H26B 0.9600
C26 H26C 0.9600
C25 H25A 0.9600
C25 H25B 0.9600
C25 H25C 0.9600
C27 H27A 0.9600
C27 H27B 0.9600
C27 H27C 0.9600

loop_
_geom_torsion_atom_site_label_1
_geom_torsion_atom_site_label_2
_geom_torsion_atom_site_label_3
_geom_torsion_atom_site_label_4
_geom_torsion
C9 N1 C7 O1 8.5(6)
Y N1 C7 O1 -167.1(3)
C9 N1 C7 C5 -166.8(5)
Y N1 C7 C5 17.7(8)
C8 O1 C7 N1 7.9(6)
C8 O1 C7 C5 -176.1(4)
C6 C5 C7 N1 -177.5(5)
C4 C5 C7 N1 11.0(8)
C6 C5 C7 O1 7.2(7)
C4 C5 C7 O1 -164.2(4)
C4 N2 C12 C17 -99.0(5)
Y N2 C12 C17 84.3(5)
C4 N2 C12 C13 84.3(6)
Y N2 C12 C13 -92.3(5)
C29 Si1 C28 Y 47.3(4)
C30 Si1 C28 Y -73.5(4)
C31 Si1 C28 Y 167.2(3)
C17 C12 C13 C14 -0.7(7)
N2 C12 C13 C14 175.9(4)
C17 C12 C13 C18 177.7(5)
N2 C12 C13 C18 -5.7(7)
C7 O1 C8 C9 -20.2(5)
C13 C12 C17 C16 0.3(7)
N2 C12 C17 C16 -176.3(4)
C13 C12 C17 C19 -176.3(5)
N2 C12 C17 C19 7.0(7)
C23 O2 C20 C21 21.4(6)
Y O2 C20 C21 -158.6(3)
C12 C13 C14 C15 -0.1(8)
C18 C13 C14 C15 -178.5(5)
C12 N2 C4 C5 171.7(5)
Y N2 C4 C5 -12.7(7)
C12 N2 C4 C3 -6.9(7)
Y N2 C4 C3 168.7(4)
C6 C5 C4 N2 174.2(5)
C7 C5 C4 N2 -14.6(8)
C6 C5 C4 C3 -7.1(7)
C7 C5 C4 C3 164.1(5)
O2 C20 C21 C22 -34.5(6)
C2 C1 C6 C5 2.5(8)
C4 C5 C6 C1 3.5(8)
C7 C5 C6 C1 -168.2(5)
C6 C1 C2 C3 -4.4(9)
C20 C21 C22 C23 34.4(6)
C7 N1 C9 C10 97.0(5)
Y N1 C9 C10 -87.4(5)
C7 N1 C9 C11 -139.3(5)
Y N1 C9 C11 36.2(6)
C7 N1 C9 C8 -19.9(5)
Y N1 C9 C8 155.7(3)
O1 C8 C9 N1 23.9(5)
O1 C8 C9 C10 -91.0(5)
O1 C8 C9 C11 143.7(4)
C12 C17 C16 C15 0.9(8)
C19 C17 C16 C15 177.6(5)
C20 O2 C23 C22 0.7(6)
Y O2 C23 C22 -179.2(3)
C21 C22 C23 O2 -22.0(6)
C27 Si2 C24 Y 87.2(4)
C26 Si2 C24 Y -31.9(5)
C25 Si2 C24 Y -145.5(3)
C13 C14 C15 C16 1.3(8)
C17 C16 C15 C14 -1.7(8)
C1 C2 C3 C4 0.3(9)
N2 C4 C3 C2 -175.9(5)
C5 C4 C3 C2 5.4(8)
